data_1519795
loop_
_publ_author_name
'Hodson, Annabelle'
'Stephenson, Richard A.'
'Hursthouse, Michael B.'

_publ_section_title
;
 C23H18Cl1Mo1N3O3
;
_journal_name_full 'Crystal Structure Report Archive'
_journal_page_first 381
_journal_year 2007
_chemical_formula_sum 'C23 H18 Cl Mo N3 O3'
_chemical_formula_weight 515.79
_space_group_IT_number 14
_symmetry_cell_setting monoclinic
_symmetry_space_group_name_Hall '-P 2ybc'
_symmetry_space_group_name_H-M 'P 1 21/c 1'
_atom_sites_solution_hydrogens geom
_atom_sites_solution_primary direct
_atom_sites_solution_secondary difmap
_cell_angle_alpha 90.00
_cell_angle_beta 107.8340(10)
_cell_angle_gamma 90.00
_cell_formula_units_Z 4
_cell_length_a 9.2976(2)
_cell_length_b 27.3184(5)
_cell_length_c 8.7746(2)
_cell_measurement_reflns_used 42877
_cell_measurement_temperature 120(2)
_cell_measurement_theta_max 27.48
_cell_measurement_theta_min 2.91
_cell_volume 2121.62(8)
_computing_cell_refinement 'DENZO (Otwinowski & Minor, 1997) & COLLECT (Hooft, R.W.W., 1998)'
_computing_data_collection 'COLLECT (Hooft, R.W.W., 1998)'
_computing_data_reduction 'DENZO (Otwinowski & Minor, 1997) & COLLECT (Hooft, R.W.W., 1998)'
_computing_structure_refinement 'SHELXL-97 (Sheldrick, 1997)'
_computing_structure_solution 'SHELXS-97 (Sheldrick, 1990)'
_diffrn_ambient_temperature 120(2)
_diffrn_detector_area_resol_mean 9.091
_diffrn_measured_fraction_theta_full 0.996
_diffrn_measured_fraction_theta_max 0.996
_diffrn_measurement_device_type 'Bruker-Nonius 95mm CCD camera on \k-goniostat'
_diffrn_measurement_method '\f & \w scans'
_diffrn_radiation_monochromator '10cm confocal mirrors'
_diffrn_radiation_source 'Bruker-Nonius FR591 rotating anode'
_diffrn_radiation_type MoK\a
_diffrn_radiation_wavelength 0.71073
_diffrn_reflns_av_R_equivalents 0.0375
_diffrn_reflns_av_sigmaI/netI 0.0313
_diffrn_reflns_limit_h_max 12
_diffrn_reflns_limit_h_min -12
_diffrn_reflns_limit_k_max 35
_diffrn_reflns_limit_k_min -35
_diffrn_reflns_limit_l_max 11
_diffrn_reflns_limit_l_min -11
_diffrn_reflns_number 24408
_diffrn_reflns_theta_full 27.48
_diffrn_reflns_theta_max 27.48
_diffrn_reflns_theta_min 3.17
_exptl_absorpt_coefficient_mu 0.775
_exptl_absorpt_correction_T_max 0.9923
_exptl_absorpt_correction_T_min 0.8731
_exptl_absorpt_correction_type multi-scan
_exptl_absorpt_process_details 'SADABS V2.10 (Sheldrick, G.M., 2003)'
_exptl_crystal_colour Orange
_exptl_crystal_density_diffrn 1.615
_exptl_crystal_density_method 'not measured'
_exptl_crystal_description Block
_exptl_crystal_F_000 1040
_exptl_crystal_size_max 0.18
_exptl_crystal_size_mid 0.04
_exptl_crystal_size_min 0.01
_refine_diff_density_max 1.010
_refine_diff_density_min -0.629
_refine_diff_density_rms 0.098
_refine_ls_extinction_method none
_refine_ls_goodness_of_fit_ref 1.201
_refine_ls_hydrogen_treatment mixed
_refine_ls_matrix_type full
_refine_ls_number_parameters 288
_refine_ls_number_reflns 4835
_refine_ls_number_restraints 6
_refine_ls_restrained_S_all 1.203
_refine_ls_R_factor_all 0.0520
_refine_ls_R_factor_gt 0.0461
_refine_ls_shift/su_max 0.001
_refine_ls_shift/su_mean 0.000
_refine_ls_structure_factor_coef Fsqd
_refine_ls_weighting_details 'calc w=1/[\s^2^(Fo^2^)+(0.0000P)^2^+8.0214P] where P=(Fo^2^+2Fc^2^)/3'
_refine_ls_weighting_scheme calc
_refine_ls_wR_factor_gt 0.0953
_refine_ls_wR_factor_ref 0.0982
_reflns_number_gt 4434
_reflns_number_total 4835
_reflns_threshold_expression >2sigma(I)
_cod_data_source_file eCrystal-381.cif
_cod_data_source_block 2007src0942
_cod_depositor_comments
;
Citation :
Hodson, Annabelle and Stephenson, Richard A. and 
Hursthouse, Michael B. (2007) 
University of Southampton, Crystal Structure Report Archive. 
(doi:10.5258/ecrystals/381)

More at:
http://ecrystals.chem.soton.ac.uk/381/

The following automatic conversions were performed:

'_symmetry_cell_setting' value 'Monoclinic' changed to 'monoclinic'
according to the built-in table from CIF Core dictionary named
'cif_core.dic' version 2.4.1 from 2010-06-29.

'_exptl_absorpt_correction_type' value 'Multi-scan' changed to
'multi-scan' according to the built-in table from CIF Core dictionary
named 'cif_core.dic' version 2.4.1 from 2010-06-29.

Automatic conversion script
Id: cif_fix_values 3392 2015-05-12 13:50:21Z andrius 
;
_cod_original_cell_volume 2121.61(8)
_cod_original_sg_symbol_H-M P2(1)/c
_cod_database_code 1519795

loop_
_symmetry_equiv_pos_as_xyz
'x, y, z'
'-x, y+1/2, -z+1/2'
'-x, -y, -z'
'x, -y-1/2, z-1/2'

loop_
_atom_site_label
_atom_site_type_symbol
_atom_site_fract_x
_atom_site_fract_y
_atom_site_fract_z
_atom_site_U_iso_or_equiv
_atom_site_adp_type
_atom_site_occupancy
_atom_site_symmetry_multiplicity
_atom_site_calc_flag
_atom_site_refinement_flags
_atom_site_disorder_assembly
_atom_site_disorder_group
Mo Mo 0.58763(3) 0.133079(11) 0.37185(4) 0.01725(9) Uani 1 1 d . . .
Cl1 Cl 0.62086(10) 0.16617(3) 0.64340(10) 0.02174(18) Uani 1 1 d . . .
C1 C 0.7934(4) 0.04416(13) 0.5575(4) 0.0205(7) Uani 1 1 d . . .
H1 H 0.7008 0.0266 0.5329 0.025 Uiso 1 1 calc R . .
C2 C 0.9247(4) 0.02091(13) 0.6500(4) 0.0234(7) Uani 1 1 d . . .
H2 H 0.9206 -0.0115 0.6875 0.028 Uiso 1 1 calc R . .
C3 C 1.0604(4) 0.04539(13) 0.6863(4) 0.0231(8) Uani 1 1 d . . .
H3 H 1.1511 0.0300 0.7484 0.028 Uiso 1 1 calc R . .
C4 C 1.0626(4) 0.09340(13) 0.6301(4) 0.0203(7) Uani 1 1 d . . .
C5 C 0.9256(4) 0.11384(12) 0.5368(4) 0.0165(6) Uani 1 1 d . . .
C6 C 1.1977(4) 0.12224(13) 0.6636(5) 0.0235(8) Uani 1 1 d . . .
H6 H 1.2901 0.1091 0.7303 0.028 Uiso 1 1 calc R . .
C7 C 1.1964(4) 0.16779(15) 0.6022(5) 0.0260(8) Uani 1 1 d . . .
H7 H 1.2877 0.1860 0.6254 0.031 Uiso 1 1 calc R . .
C8 C 1.0587(4) 0.18867(13) 0.5028(4) 0.0211(7) Uani 1 1 d . . .
C9 C 0.9231(4) 0.16239(12) 0.4735(4) 0.0175(7) Uani 1 1 d . . .
C10 C 1.0505(4) 0.23561(13) 0.4324(5) 0.0243(8) Uani 1 1 d . . .
H10 H 1.1393 0.2547 0.4480 0.029 Uiso 1 1 calc R . .
C11 C 0.9139(4) 0.25324(14) 0.3418(5) 0.0261(8) Uani 1 1 d . . .
H11 H 0.9071 0.2846 0.2931 0.031 Uiso 1 1 calc R . .
C12 C 0.7836(4) 0.22493(13) 0.3209(5) 0.0250(8) Uani 1 1 d . . .
H12 H 0.6891 0.2380 0.2592 0.030 Uiso 1 1 calc R . .
C13 C 0.4252(4) 0.18272(14) 0.3028(5) 0.0253(8) Uani 1 1 d . . .
C14 C 0.4251(4) 0.09208(14) 0.4105(4) 0.0216(7) Uani 1 1 d . . .
C15 C 0.4887(4) 0.18241(15) 0.0024(5) 0.0288(8) Uani 1 1 d . . .
H15A H 0.5089 0.1792 -0.0968 0.035 Uiso 1 1 calc R . .
H15B H 0.4360 0.2103 0.0221 0.035 Uiso 1 1 calc R . .
C16 C 0.5338(4) 0.14823(13) 0.1128(4) 0.0211(7) Uani 1 1 d . . .
C17 C 0.6106(4) 0.10287(13) 0.1423(4) 0.0205(7) Uani 1 1 d . . .
C18 C 0.5346(4) 0.06832(14) 0.2094(4) 0.0233(7) Uani 1 1 d . . .
C19 C 0.4845(5) 0.02420(15) 0.1981(5) 0.0303(9) Uani 1 1 d D . .
C20 C 0.4230(7) -0.01847(19) 0.1883(6) 0.0451(12) Uani 1 1 d D . .
C21 C 0.7623(4) 0.09172(13) 0.1227(4) 0.0221(7) Uani 1 1 d . . .
C22 C 0.9399(5) 0.11160(16) -0.0219(5) 0.0313(9) Uani 1 1 d . . .
H22A H 0.9296 0.1267 -0.1273 0.038 Uiso 1 1 calc R . .
H22B H 0.9506 0.0758 -0.0325 0.038 Uiso 1 1 calc R . .
C23 C 1.0787(5) 0.1310(2) 0.0982(6) 0.0461(12) Uani 1 1 d . . .
H23A H 1.1671 0.1234 0.0640 0.069 Uiso 1 1 calc R . .
H23B H 1.0903 0.1158 0.2025 0.069 Uiso 1 1 calc R . .
H23C H 1.0700 0.1666 0.1070 0.069 Uiso 1 1 calc R . .
O1 O 0.3355(3) 0.21288(11) 0.2640(4) 0.0354(7) Uani 1 1 d . . .
O2 O 0.3339(3) 0.06804(10) 0.4334(3) 0.0303(6) Uani 1 1 d . . .
O3 O 0.8379(3) 0.05663(10) 0.1878(3) 0.0295(6) Uani 1 1 d . . .
N1 N 0.7909(3) 0.08954(10) 0.5018(3) 0.0172(6) Uani 1 1 d . . .
N2 N 0.7868(3) 0.18036(10) 0.3840(4) 0.0180(6) Uani 1 1 d . . .
N3 N 0.8034(4) 0.12151(12) 0.0224(4) 0.0281(7) Uani 1 1 d . . .
H3A H 0.7478 0.1473 -0.0173 0.034 Uiso 1 1 calc R . .
H20A H 0.320(2) -0.0179(17) 0.136(6) 0.09(2) Uiso 1 1 d D . .
H20B H 0.497(4) -0.0416(12) 0.234(6) 0.08(2) Uiso 1 1 d D . .

loop_
_atom_site_aniso_label
_atom_site_aniso_U_11
_atom_site_aniso_U_22
_atom_site_aniso_U_33
_atom_site_aniso_U_23
_atom_site_aniso_U_13
_atom_site_aniso_U_12
Mo 0.01356(14) 0.01870(15) 0.01845(15) -0.00065(12) 0.00335(10) -0.00075(12)
Cl1 0.0217(4) 0.0231(4) 0.0193(4) -0.0044(3) 0.0045(3) -0.0001(3)
C1 0.0220(17) 0.0159(16) 0.0230(18) -0.0025(14) 0.0062(14) -0.0026(13)
C2 0.0277(19) 0.0170(17) 0.0255(19) 0.0025(14) 0.0084(15) 0.0022(14)
C3 0.0223(18) 0.0200(17) 0.0244(18) -0.0003(14) 0.0034(14) 0.0083(14)
C4 0.0174(16) 0.0210(17) 0.0215(17) -0.0011(14) 0.0043(14) 0.0041(14)
C5 0.0172(16) 0.0151(15) 0.0172(16) -0.0019(13) 0.0053(13) -0.0001(12)
C6 0.0158(16) 0.0234(19) 0.0282(19) -0.0026(15) 0.0019(14) 0.0049(14)
C7 0.0123(16) 0.030(2) 0.033(2) -0.0054(16) 0.0031(15) -0.0019(14)
C8 0.0177(16) 0.0202(17) 0.0258(18) -0.0036(14) 0.0073(14) -0.0007(13)
C9 0.0155(16) 0.0166(16) 0.0200(17) 0.0011(13) 0.0048(13) 0.0020(13)
C10 0.0219(18) 0.0202(18) 0.031(2) -0.0016(15) 0.0083(15) -0.0055(14)
C11 0.0272(19) 0.0184(17) 0.032(2) 0.0069(15) 0.0074(16) -0.0015(14)
C12 0.0236(18) 0.0185(18) 0.031(2) 0.0072(15) 0.0053(16) 0.0019(14)
C13 0.0213(18) 0.029(2) 0.0263(19) -0.0006(16) 0.0084(15) -0.0002(16)
C14 0.0207(17) 0.0252(18) 0.0188(17) -0.0023(14) 0.0059(14) 0.0014(14)
C15 0.0246(19) 0.035(2) 0.026(2) 0.0022(17) 0.0068(16) 0.0061(16)
C16 0.0165(16) 0.0254(18) 0.0215(17) -0.0001(14) 0.0059(14) -0.0023(14)
C17 0.0225(17) 0.0223(18) 0.0186(17) -0.0027(14) 0.0091(14) 0.0015(14)
C18 0.0226(18) 0.0258(19) 0.0197(17) -0.0056(15) 0.0036(14) -0.0026(15)
C19 0.034(2) 0.034(2) 0.024(2) -0.0073(17) 0.0100(17) -0.0079(17)
C20 0.054(3) 0.041(3) 0.046(3) -0.010(2) 0.022(3) -0.014(2)
C21 0.0245(18) 0.0209(18) 0.0223(18) 0.0001(14) 0.0092(15) -0.0001(14)
C22 0.033(2) 0.033(2) 0.031(2) 0.0065(17) 0.0147(18) 0.0036(17)
C23 0.032(2) 0.052(3) 0.052(3) 0.005(2) 0.010(2) -0.003(2)
O1 0.0280(15) 0.0367(17) 0.0395(17) 0.0043(14) 0.0075(13) 0.0130(13)
O2 0.0276(14) 0.0315(15) 0.0363(16) -0.0030(12) 0.0166(12) -0.0084(12)
O3 0.0329(15) 0.0235(14) 0.0350(16) 0.0090(12) 0.0148(13) 0.0100(12)
N1 0.0191(14) 0.0141(13) 0.0187(14) -0.0002(11) 0.0061(11) 0.0000(11)
N2 0.0148(13) 0.0161(14) 0.0219(15) 0.0037(12) 0.0037(11) 0.0006(11)
N3 0.0265(17) 0.0288(18) 0.0315(18) 0.0090(14) 0.0127(14) 0.0070(13)

loop_
_atom_type_symbol
_atom_type_description
_atom_type_scat_dispersion_real
_atom_type_scat_dispersion_imag
_atom_type_scat_source
C C 0.0033 0.0016 'International Tables Vol C Tables 4.2.6.8 and 6.1.1.4'
H H 0.0000 0.0000 'International Tables Vol C Tables 4.2.6.8 and 6.1.1.4'
N N 0.0061 0.0033 'International Tables Vol C Tables 4.2.6.8 and 6.1.1.4'
O O 0.0106 0.0060 'International Tables Vol C Tables 4.2.6.8 and 6.1.1.4'
Cl Cl 0.1484 0.1585 'International Tables Vol C Tables 4.2.6.8 and 6.1.1.4'
Mo Mo -1.6832 0.6857 'International Tables Vol C Tables 4.2.6.8 and 6.1.1.4'

loop_
_geom_angle_atom_site_label_1
_geom_angle_atom_site_label_2
_geom_angle_atom_site_label_3
_geom_angle
_geom_angle_site_symmetry_1
_geom_angle_site_symmetry_3
C13 Mo C14 83.68(15) . .
C13 Mo C16 69.28(15) . .
C14 Mo C16 109.59(14) . .
C13 Mo N1 165.73(13) . .
C14 Mo N1 100.46(13) . .
C16 Mo N1 121.02(12) . .
C13 Mo C18 110.42(15) . .
C14 Mo C18 68.39(14) . .
C16 Mo C18 63.62(14) . .
N1 Mo C18 83.72(12) . .
C13 Mo N2 99.32(13) . .
C14 Mo N2 168.05(13) . .
C16 Mo N2 82.21(12) . .
N1 Mo N2 73.94(10) . .
C18 Mo N2 120.49(12) . .
C13 Mo C17 104.49(15) . .
C14 Mo C17 103.38(14) . .
C16 Mo C17 36.97(13) . .
N1 Mo C17 87.95(12) . .
C18 Mo C17 36.76(13) . .
N2 Mo C17 87.15(12) . .
C13 Mo Cl1 84.44(11) . .
C14 Mo Cl1 85.37(10) . .
C16 Mo Cl1 147.39(10) . .
N1 Mo Cl1 82.31(8) . .
C18 Mo Cl1 147.35(10) . .
N2 Mo Cl1 83.43(8) . .
C17 Mo Cl1 167.99(9) . .
N1 C1 C2 123.5(3) . .
N1 C1 H1 118.3 . .
C2 C1 H1 118.3 . .
C3 C2 C1 119.4(3) . .
C3 C2 H2 120.3 . .
C1 C2 H2 120.3 . .
C2 C3 C4 118.9(3) . .
C2 C3 H3 120.5 . .
C4 C3 H3 120.5 . .
C5 C4 C3 118.0(3) . .
C5 C4 C6 118.9(3) . .
C3 C4 C6 123.2(3) . .
N1 C5 C4 122.9(3) . .
N1 C5 C9 117.2(3) . .
C4 C5 C9 119.8(3) . .
C7 C6 C4 121.5(3) . .
C7 C6 H6 119.2 . .
C4 C6 H6 119.2 . .
C6 C7 C8 120.4(3) . .
C6 C7 H7 119.8 . .
C8 C7 H7 119.8 . .
C9 C8 C10 117.2(3) . .
C9 C8 C7 119.6(3) . .
C10 C8 C7 123.2(3) . .
N2 C9 C8 123.1(3) . .
N2 C9 C5 117.2(3) . .
C8 C9 C5 119.6(3) . .
C11 C10 C8 119.4(3) . .
C11 C10 H10 120.3 . .
C8 C10 H10 120.3 . .
C10 C11 C12 119.7(3) . .
C10 C11 H11 120.2 . .
C12 C11 H11 120.2 . .
N2 C12 C11 122.7(3) . .
N2 C12 H12 118.6 . .
C11 C12 H12 118.6 . .
O1 C13 Mo 177.3(3) . .
O2 C14 Mo 178.9(3) . .
C16 C15 H15A 120.0 . .
C16 C15 H15B 120.0 . .
H15A C15 H15B 120.0 . .
C15 C16 C17 141.6(4) . .
C15 C16 Mo 144.0(3) . .
C17 C16 Mo 72.9(2) . .
C18 C17 C16 111.9(3) . .
C18 C17 C21 121.3(3) . .
C16 C17 C21 126.6(3) . .
C18 C17 Mo 71.0(2) . .
C16 C17 Mo 70.1(2) . .
C21 C17 Mo 121.8(2) . .
C19 C18 C17 144.2(4) . .
C19 C18 Mo 142.9(3) . .
C17 C18 Mo 72.3(2) . .
C18 C19 C20 174.8(5) . .
C19 C20 H20A 113(3) . .
C19 C20 H20B 109(3) . .
H20A C20 H20B 138(4) . .
O3 C21 N3 123.1(3) . .
O3 C21 C17 122.1(3) . .
N3 C21 C17 114.8(3) . .
N3 C22 C23 112.3(4) . .
N3 C22 H22A 109.1 . .
C23 C22 H22A 109.1 . .
N3 C22 H22B 109.1 . .
C23 C22 H22B 109.1 . .
H22A C22 H22B 107.9 . .
C22 C23 H23A 109.5 . .
C22 C23 H23B 109.5 . .
H23A C23 H23B 109.5 . .
C22 C23 H23C 109.5 . .
H23A C23 H23C 109.5 . .
H23B C23 H23C 109.5 . .
C1 N1 C5 117.3(3) . .
C1 N1 Mo 127.0(2) . .
C5 N1 Mo 115.5(2) . .
C12 N2 C9 117.8(3) . .
C12 N2 Mo 126.5(2) . .
C9 N2 Mo 115.5(2) . .
C21 N3 C22 120.6(3) . .
C21 N3 H3A 119.7 . .
C22 N3 H3A 119.7 . .

loop_
_geom_bond_atom_site_label_1
_geom_bond_atom_site_label_2
_geom_bond_distance
_geom_bond_site_symmetry_2
Mo C13 1.982(4) .
Mo C14 1.991(4) .
Mo C16 2.211(4) .
Mo N1 2.229(3) .
Mo C18 2.230(4) .
Mo N2 2.233(3) .
Mo C17 2.247(3) .
Mo Cl1 2.4778(9) .
C1 N1 1.330(4) .
C1 C2 1.395(5) .
C1 H1 0.9500 .
C2 C3 1.376(5) .
C2 H2 0.9500 .
C3 C4 1.403(5) .
C3 H3 0.9500 .
C4 C5 1.403(5) .
C4 C6 1.435(5) .
C5 N1 1.366(4) .
C5 C9 1.436(5) .
C6 C7 1.354(5) .
C6 H6 0.9500 .
C7 C8 1.428(5) .
C7 H7 0.9500 .
C8 C9 1.404(5) .
C8 C10 1.416(5) .
C9 N2 1.362(4) .
C10 C11 1.363(5) .
C10 H10 0.9500 .
C11 C12 1.401(5) .
C11 H11 0.9500 .
C12 N2 1.334(4) .
C12 H12 0.9500 .
C13 O1 1.147(5) .
C14 O2 1.139(4) .
C15 C16 1.318(5) .
C15 H15A 0.9500 .
C15 H15B 0.9500 .
C16 C17 1.414(5) .
C17 C18 1.412(5) .
C17 C21 1.504(5) .
C18 C19 1.285(5) .
C19 C20 1.290(6) .
C20 H20A 0.922(18) .
C20 H20B 0.930(18) .
C21 O3 1.222(4) .
C21 N3 1.338(5) .
C22 N3 1.462(5) .
C22 C23 1.491(6) .
C22 H22A 0.9900 .
C22 H22B 0.9900 .
C23 H23A 0.9800 .
C23 H23B 0.9800 .
C23 H23C 0.9800 .
N3 H3A 0.8800 .
